data_7710719
loop_
_publ_author_name
'Leng, Ji-Dong'
'Hua, Qiu-Yan'
'Liu, Wen-Ting'
'Tao, Ze-Xian'
'Tan, Nai-Wen'
'Wang, Yu-Fei'
'Lin, Wei-Quan'

_publ_section_title
;
 Slow magnetic relaxation of mononuclear complexes based on uncommon
 Kramers lanthanide ions CeIII, SmIII and YbIII
;
_journal_name_full 'Dalton Transactions'
_journal_paper_doi 10.1039/D2DT00766E
_journal_year 2022
_chemical_formula_moiety 'C60 H48 Cl2 O4 P4 Yb, Cl H0.783 O0.392, C4 H8 O, 1.608(H2 O)'
_chemical_formula_sum 'C64 H60 Cl3 O7 P4 Yb'
_chemical_formula_weight 1344.39
_space_group_crystal_system triclinic
_space_group_IT_number 2
_space_group_name_Hall '-P 1'
_space_group_name_H-M_alt 'P -1'
_atom_sites_solution_hydrogens mixed
_atom_sites_solution_primary dual
_audit_creation_date 2022-01-15
_audit_creation_method
;
Olex2 1.5
(compiled 2021.12.09 svn.r5202d8cf for OlexSys, GUI svn.r6439)
;
_audit_update_record
;
2022-05-19 deposited with the CCDC.	2022-07-04 downloaded from the CCDC.
;
_cell_angle_alpha 91.4607(3)
_cell_angle_beta 101.8219(3)
_cell_angle_gamma 95.1610(3)
_cell_formula_units_Z 2
_cell_length_a 13.50187(5)
_cell_length_b 14.30058(5)
_cell_length_c 15.59805(6)
_cell_measurement_reflns_used 67410
_cell_measurement_temperature 99.99(10)
_cell_measurement_theta_max 76.4700
_cell_measurement_theta_min 2.8810
_cell_volume 2932.929(19)
_computing_cell_refinement 'CrysAlisPro 1.171.39.46 (Rigaku OD, 2018)'
_computing_data_collection 'CrysAlisPro 1.171.39.46 (Rigaku OD, 2018)'
_computing_data_reduction 'CrysAlisPro 1.171.39.46 (Rigaku OD, 2018)'
_computing_molecular_graphics 'Olex2 1.5 (Dolomanov et al., 2009)'
_computing_publication_material 'Olex2 1.5 (Dolomanov et al., 2009)'
_computing_structure_refinement 'SHELXL 2017/1 (Sheldrick, 2015)'
_computing_structure_solution 'SHELXT 2018/2 (Sheldrick, 2018)'
_diffrn_ambient_environment N~2~
_diffrn_ambient_temperature 99.99(10)
_diffrn_detector 'CCD plate'
_diffrn_detector_type HyPix
_diffrn_measured_fraction_theta_full 0.999
_diffrn_measured_fraction_theta_max 0.963
_diffrn_measurement_details
;
List of Runs (angles in degrees, time in seconds):

  # Type    Start    End  Width  t~exp~   \w     \q     \k     \f   Frames
#--------------------------------------------------------------------------
  1  \w    -85.00 -33.00   0.50    0.05    --  -46.37 -23.00 145.00  104
  2  \w    -61.00  30.00   0.50    0.05    --  -46.37  23.00 -49.00  182
  3  \w    -16.00  42.00   0.50    0.05    --   46.37 -23.00 145.00  116
  4  \w     33.00  74.00   0.50    0.05    --   46.37  23.00 -49.00   82
  5  \w    -64.00 -38.00   0.50    0.10    -- -102.00  23.00 -49.00   52
  6  \w   -156.00-131.00   0.50    0.10    -- -102.00 -23.00 145.00   50
  7  \w     39.00  65.00   0.50    0.10    --  107.00 -23.00 145.00   52
  8  \w    135.00 176.00   0.50    0.10    --  107.00  23.00 -49.00   82
  9  \w    -94.00 -11.00   0.50    0.05    --  -46.37 125.00  30.00  166
 10  \w    -57.00 -32.00   0.50    0.05    --  -46.37 -42.00   5.67   50
 11  \w     62.00  88.00   0.50    0.05    --   46.37  57.00-120.00   52
 12  \w     23.00  68.00   0.50    0.05    --   46.37  77.00-150.00   90
 13  \w     23.00 115.00   0.50    0.05    --   46.37  77.00  90.00  184
 14  \w     23.00  76.00   0.50    0.05    --   46.37  77.00 150.00  106
 15  \w     23.00  69.00   0.50    0.05    --   46.37  77.00  60.00   92
 16  \w     23.00  82.00   0.50    0.05    --   46.37  77.00 -90.00  118
 17  \w     77.00 111.00   0.50    0.05    --   46.37  37.00  30.00   68
 18  \w     34.00  88.00   0.50    0.05    --   46.37  37.00-180.00  108
 19  \w     24.00 101.00   0.50    0.05    --   46.37  77.00 -60.00  154
 20  \w     23.00 117.00   0.50    0.05    --   46.37  77.00 -30.00  188
 21  \w     30.00  58.00   0.50    0.05    --   46.37  57.00-120.00   56
 22  \w     23.00  48.00   0.50    0.05    --   46.37  77.00  30.00   50
 23  \w     78.00 116.00   0.50    0.05    --   46.37  77.00 150.00   76
 24  \w     30.00  63.00   0.50    0.05    --   46.37  57.00  60.00   66
 25  \w     75.00 100.00   0.50    0.05    --   46.37  77.00-150.00   50
 26  \w     74.00 111.00   0.50    0.05    --   46.37  77.00  60.00   74
 27  \w     15.00  92.00   0.50    0.05    --   46.37-125.00  60.00  154
 28  \w     32.00  71.00   0.50    0.05    --   46.37  37.00  30.00   78
 29  \w   -146.00 -83.00   0.50    0.10    -- -102.00 -66.00 147.93  126
 30  \w   -145.00 -83.00   0.50    0.10    -- -102.00 -64.00 113.96  124
 31  \w   -128.00 -78.00   0.50    0.10    -- -102.00 -76.00-175.21  100
 32  \w   -154.00 -78.00   0.50    0.10    -- -102.00 -76.00 -24.35  152
 33  \w   -131.00 -85.00   0.50    0.10    -- -102.00 -58.00 114.24   92
 34  \w   -174.00-137.00   0.50    0.10    -- -102.00 -76.00-175.21   74
 35  \w   -173.00-132.00   0.50    0.10    -- -102.00 -63.00-159.86   82
 36  \w   -126.00-100.00   0.50    0.10    -- -102.00  77.00  90.00   52
 37  \w    -80.00 -37.00   0.50    0.10    -- -102.00  77.00  90.00   86
 38  \w   -171.00 -79.00   0.50    0.10    -- -102.00 -74.00-136.82  184
 39  \w   -174.00-109.00   0.50    0.10    -- -102.00 -76.00  28.85  130
 40  \w   -105.00 -78.00   0.50    0.10    -- -102.00 -77.00 120.00   54
 41  \w   -174.00-127.00   0.50    0.10    -- -102.00 -77.00 120.00   94
 42  \w   -104.00 -75.00   0.50    0.10    -- -102.00 -83.00-111.32   58
 43  \w   -169.00 -78.00   0.50    0.10    -- -102.00 -76.00 108.87  182
 44  \w   -174.00-113.00   0.50    0.10    -- -102.00 -83.00-111.32  122
 45  \w   -143.00 -78.00   0.50    0.10    -- -102.00 -77.00 -98.86  130
 46  \w   -175.00 -79.00   0.50    0.10    -- -102.00 -74.00 -15.79  192
 47  \w   -106.00 -78.00   0.50    0.10    -- -102.00 -78.00  17.63   56
 48  \w   -155.00-123.00   0.50    0.10    -- -102.00 -77.00  90.00   64
 49  \w   -105.00 -80.00   0.50    0.10    -- -102.00 -73.00 171.63   50
 50  \w   -116.00 -80.00   0.50    0.10    -- -102.00 -72.00-165.31   72
 51  \w   -169.00 -78.00   0.50    0.10    -- -102.00 -77.00 -30.00  182
 52  \w   -104.00 -78.00   0.50    0.10    -- -102.00 -77.00  90.00   52
 53  \w   -101.00 -76.00   0.50    0.10    -- -102.00 -81.00 107.15   50
 54  \w   -103.00 -75.00   0.50    0.10    -- -102.00 -83.00 -73.17   56
 55  \w   -174.00-149.00   0.50    0.10    -- -102.00 -77.00 -98.86   50
 56  \w   -175.00-142.00   0.50    0.10    -- -102.00 -72.00-165.31   66
 57  \w   -103.00 -78.00   0.50    0.10    -- -102.00 -77.00-150.00   50
 58  \w   -104.00 -78.00   0.50    0.10    -- -102.00 -76.00  28.85   52
 59  \w   -126.00 -79.00   0.50    0.10    -- -102.00 -74.00 -75.26   94
 60  \w   -119.00 -83.00   0.50    0.10    -- -102.00 -65.00-122.30   72
 61  \w   -173.00 -78.00   0.50    0.10    -- -102.00 -77.00 -60.00  190
 62  \w   -141.00 -84.00   0.50    0.10    -- -102.00 -61.00 -60.00  114
 63  \w   -103.00 -78.00   0.50    0.10    -- -102.00 -77.00 -90.00   50
 64  \w   -109.00 -84.00   0.50    0.10    -- -102.00 -63.00-159.86   50
 65  \w   -141.00 -83.00   0.50    0.10    -- -102.00 -65.00  68.59  116
 66  \w   -168.00-142.00   0.50    0.10    -- -102.00 -82.00-115.94   52
 67  \w   -101.00 -76.00   0.50    0.10    -- -102.00 -82.00-115.94   50
 68  \w   -138.00 -79.00   0.50    0.10    -- -102.00 -74.00 139.03  118
 69  \w   -157.00 -79.00   0.50    0.10    -- -102.00 -77.00  60.00  156
 70  \w   -104.00 -79.00   0.50    0.10    -- -102.00 -74.00 -50.24   50
 71  \w   -174.00-149.00   0.50    0.10    -- -102.00 -77.00-150.00   50
 72  \w   -103.00 -78.00   0.50    0.10    -- -102.00 -77.00   0.00   50
 73  \w   -108.00 -83.00   0.50    0.10    -- -102.00 -64.00  26.12   50
 74  \w   -169.00-143.00   0.50    0.10    -- -102.00 -64.00  26.12   52
 75  \w   -175.00 -80.00   0.50    0.10    -- -102.00 -73.00  49.99  190
 76  \w   -166.00-135.00   0.50    0.10    -- -102.00 -74.00 -75.26   62
 77  \w    -79.00 -30.00   0.50    0.10    -- -102.00 125.00-120.00   98
 78  \w   -116.00 -90.00   0.50    0.10    -- -102.00 125.00-120.00   52
 79  \w   -117.00 -76.00   0.50    0.10    -- -102.00 -81.00   9.75   82
 80  \w   -117.00 -35.00   0.50    0.10    -- -102.00 125.00   0.00  164
 81  \w   -104.00 -79.00   0.50    0.10    -- -102.00 -74.00 163.99   50
 82  \w   -105.00 -80.00   0.50    0.10    -- -102.00 -75.00 151.81   50
 83  \w   -113.00 -76.00   0.50    0.10    -- -102.00 -82.00  74.64   74
 84  \w     94.00 131.00   0.50    0.10    --  107.00 -77.00  30.00   74
 85  \w     58.00  87.00   0.50    0.10    --  107.00 -77.00  30.00   58
 86  \w     38.00 106.00   0.50    0.10    --  107.00 -94.00 -60.00  136
 87  \w     51.00 123.00   0.50    0.10    --  107.00-133.00-109.10  144
 88  \w     63.00 113.00   0.50    0.10    --  107.00-125.00-180.00  100
 89  \w     39.00 101.00   0.50    0.10    --  107.00 -94.00 150.00  124
 90  \w     39.00 115.00   0.50    0.10    --  107.00-125.00 120.00  152
 91  \w     35.00 107.00   0.50    0.10    --  107.00 -94.00-120.00  144
;
_diffrn_measurement_device 'four-circle diffractometer'
_diffrn_measurement_device_type 'XtaLAB Synergy R, DW system, HyPix'
_diffrn_measurement_method '\w scans'
_diffrn_orient_matrix_type 'CrysAlisPro convention (1999,Acta A55,543-557)'
_diffrn_orient_matrix_UB_11 0.0660964000
_diffrn_orient_matrix_UB_12 0.0865071000
_diffrn_orient_matrix_UB_13 -0.0208448000
_diffrn_orient_matrix_UB_21 0.0768964000
_diffrn_orient_matrix_UB_22 -0.0645936000
_diffrn_orient_matrix_UB_23 -0.0232993000
_diffrn_orient_matrix_UB_31 -0.0586272000
_diffrn_orient_matrix_UB_32 -0.0082353000
_diffrn_orient_matrix_UB_33 -0.0960494000
_diffrn_radiation_monochromator mirror
_diffrn_radiation_probe x-ray
_diffrn_radiation_type 'Cu K\a'
_diffrn_radiation_wavelength 1.54184
_diffrn_reflns_av_R_equivalents 0.0332
_diffrn_reflns_av_unetI/netI 0.0174
_diffrn_reflns_Laue_measured_fraction_full 0.999
_diffrn_reflns_Laue_measured_fraction_max 0.963
_diffrn_reflns_limit_h_max 16
_diffrn_reflns_limit_h_min -16
_diffrn_reflns_limit_k_max 17
_diffrn_reflns_limit_k_min -18
_diffrn_reflns_limit_l_max 19
_diffrn_reflns_limit_l_min -19
_diffrn_reflns_number 84890
_diffrn_reflns_point_group_measured_fraction_full 0.999
_diffrn_reflns_point_group_measured_fraction_max 0.963
_diffrn_reflns_theta_full 67.684
_diffrn_reflns_theta_max 77.081
_diffrn_reflns_theta_min 2.897
_diffrn_source 'Rotating-anode X-ray tube'
_diffrn_source_type 'Rigaku (Cu) X-ray Source'
_exptl_absorpt_coefficient_mu 5.671
_exptl_absorpt_correction_T_max 1.00000
_exptl_absorpt_correction_T_min 0.33713
_exptl_absorpt_correction_type multi-scan
_exptl_absorpt_process_details
;
CrysAlisPro 1.171.39.46 (Rigaku Oxford Diffraction, 2018)
Empirical absorption correction using spherical harmonics,
 implemented in SCALE3 ABSPACK scaling algorithm.
;
_exptl_crystal_colour colourless
_exptl_crystal_colour_primary colourless
_exptl_crystal_density_diffrn 1.522
_exptl_crystal_description plate
_exptl_crystal_F_000 1362
_exptl_crystal_preparation 'Magnetic properties'
_exptl_crystal_size_max 0.2
_exptl_crystal_size_mid 0.1
_exptl_crystal_size_min 0.05
_refine_diff_density_max 2.251
_refine_diff_density_min -2.274
_refine_diff_density_rms 0.100
_refine_ls_extinction_method none
_refine_ls_goodness_of_fit_ref 1.067
_refine_ls_hydrogen_treatment constr
_refine_ls_matrix_type full
_refine_ls_number_parameters 726
_refine_ls_number_reflns 11944
_refine_ls_number_restraints 0
_refine_ls_restrained_S_all 1.067
_refine_ls_R_factor_all 0.0367
_refine_ls_R_factor_gt 0.0363
_refine_ls_shift/su_max 0.001
_refine_ls_shift/su_mean 0.000
_refine_ls_structure_factor_coef Fsqd
_refine_ls_weighting_details 'w=1/[\s^2^(Fo^2^)+(0.0540P)^2^+7.0371P] where P=(Fo^2^+2Fc^2^)/3'
_refine_ls_weighting_scheme calc
_refine_ls_wR_factor_gt 0.0984
_refine_ls_wR_factor_ref 0.0987
_reflns_Friedel_coverage 0.000
_reflns_number_gt 11701
_reflns_number_total 11944
_reflns_threshold_expression 'I > 2\s(I)'
_cod_data_source_file d2dt00766e2.cif
_cod_data_source_block yrc111314_ybcl-thf
_cod_original_cell_volume 2932.928(19)
_cod_database_code 7710719
_shelx_shelxl_version_number 2017/1
_chemical_oxdiff_formula 'C124 H122 Cl4 O20 P8 Yb2 '
_shelx_space_group_comment
;
The symmetry employed for this shelxl refinement is uniquely defined
by the following loop, which should always be used as a source of
symmetry information in preference to the above space-group names.
They are only intended as comments.
;
_olex2_refinement_description
;
1. Fixed Uiso
 At 1.2 times of:
  All C(H) groups, All C(H,H) groups
 At 1.5 times of:
  All O(H,H) groups
2. Uiso/Uaniso restraints and constraints
: with sigma of 0.001 and sigma for terminal atoms of 0.002
3. Others
 Sof(O7B)=Sof(H7BA)=Sof(H7BB)=1-FVAR(1)
 Sof(O7A)=Sof(H3A)=Sof(H7A)=FVAR(1)
4.a Free rotating group:
 O7A(H3A,H7A), O6(H6A,H6B), O7B(H7BA,H7BB)
4.b Secondary CH2 refined with riding coordinates:
 C61(H61A,H61B), C62(H62A,H62B), C63(H63A,H63B), C64(H64A,H64B)
4.c Aromatic/amide H refined with riding coordinates:
 C2(H2), C3(H3), C4(H4), C5(H5), C6(H6), C8(H8), C9(H9), C10(H10), C11(H11),
 C12(H12), C14(H14), C15(H15), C16(H16), C17(H17), C20(H20), C21(H21), C22(H22),
  C23(H23), C24(H24), C26(H26), C27(H27), C28(H28), C29(H29), C30(H30),
 C32(H32), C33(H33), C34(H34), C35(H35), C36(H36), C38(H38), C39(H39), C40(H40),
  C41(H41), C42(H42), C44(H44), C45(H45), C46(H46), C47(H47), C50(H50),
 C51(H51), C52(H52), C53(H53), C54(H54), C56(H56), C57(H57), C58(H58), C59(H59),
  C60(H60)
;
_olex2_submission_special_instructions 'No special instructions were received'
_oxdiff_exptl_absorpt_empirical_details
;
Empirical correction (ABSPACK) includes:
- Absorption correction using spherical harmonics
- Frame scaling
;
_oxdiff_exptl_absorpt_empirical_full_max 1.952
_oxdiff_exptl_absorpt_empirical_full_min 0.681

loop_
_space_group_symop_operation_xyz
'x, y, z'
'-x, -y, -z'

loop_
_atom_site_label
_atom_site_type_symbol
_atom_site_fract_x
_atom_site_fract_y
_atom_site_fract_z
_atom_site_U_iso_or_equiv
_atom_site_adp_type
_atom_site_occupancy
_atom_site_site_symmetry_order
_atom_site_calc_flag
_atom_site_refinement_flags_posn
_atom_site_refinement_flags_adp
_atom_site_refinement_flags_occupancy
_atom_site_disorder_assembly
_atom_site_disorder_group
Yb1 Yb 0.21075(2) 0.46858(2) 0.77655(2) 0.01578(6) Uani 1 1 d . . . . .
Cl1 Cl 0.20962(6) 0.35209(5) 0.89768(5) 0.02487(15) Uani 1 1 d . . . . .
Cl2 Cl 0.02551(5) 0.50385(5) 0.75662(5) 0.02624(15) Uani 1 1 d . . . . .
P1 P 0.43111(5) 0.38231(5) 0.72430(5) 0.01726(14) Uani 1 1 d . . . . .
P2 P 0.19411(6) 0.25987(5) 0.63605(5) 0.01891(15) Uani 1 1 d . . . . .
P3 P 0.26055(6) 0.68397(5) 0.66896(5) 0.01749(14) Uani 1 1 d . . . . .
P4 P 0.25086(6) 0.69151(5) 0.89586(5) 0.01967(15) Uani 1 1 d . . . . .
O1 O 0.36850(15) 0.44253(14) 0.76847(13) 0.0187(4) Uani 1 1 d . . . . .
O2 O 0.18374(16) 0.35746(14) 0.67011(14) 0.0196(4) Uani 1 1 d . . . . .
O3 O 0.24297(16) 0.58378(14) 0.69245(14) 0.0205(4) Uani 1 1 d . . . . .
O4 O 0.25805(17) 0.59098(15) 0.86956(14) 0.0221(4) Uani 1 1 d . . . . .
C1 C 0.5620(2) 0.4176(2) 0.7747(2) 0.0203(6) Uani 1 1 d . . . . .
C2 C 0.5816(3) 0.4650(2) 0.8568(2) 0.0274(7) Uani 1 1 d . . . . .
H2 H 0.528630 0.471905 0.885550 0.033 Uiso 1 1 calc R U . . .
C3 C 0.6794(3) 0.5018(3) 0.8955(2) 0.0325(8) Uani 1 1 d . . . . .
H3 H 0.692289 0.532242 0.950590 0.039 Uiso 1 1 calc R U . . .
C4 C 0.7582(3) 0.4931(2) 0.8520(2) 0.0315(7) Uani 1 1 d . . . . .
H4 H 0.823711 0.518513 0.877610 0.038 Uiso 1 1 calc R U . . .
C5 C 0.7397(2) 0.4468(3) 0.7708(2) 0.0302(7) Uani 1 1 d . . . . .
H5 H 0.792786 0.441613 0.741797 0.036 Uiso 1 1 calc R U . . .
C6 C 0.6422(2) 0.4079(2) 0.7320(2) 0.0264(7) Uani 1 1 d . . . . .
H6 H 0.630346 0.375612 0.677810 0.032 Uiso 1 1 calc R U . . .
C7 C 0.4156(2) 0.3954(2) 0.6086(2) 0.0200(6) Uani 1 1 d . . . . .
C8 C 0.3714(2) 0.4732(2) 0.5704(2) 0.0210(6) Uani 1 1 d . . . . .
H8 H 0.350773 0.518488 0.604944 0.025 Uiso 1 1 calc R U . . .
C9 C 0.3587(2) 0.4823(2) 0.4805(2) 0.0244(6) Uani 1 1 d . . . . .
H9 H 0.328350 0.533404 0.454688 0.029 Uiso 1 1 calc R U . . .
C10 C 0.3910(2) 0.4157(2) 0.4293(2) 0.0258(6) Uani 1 1 d . . . . .
H10 H 0.382646 0.422402 0.369133 0.031 Uiso 1 1 calc R U . . .
C11 C 0.4361(2) 0.3386(2) 0.4675(2) 0.0248(6) Uani 1 1 d . . . . .
H11 H 0.458387 0.294376 0.432891 0.030 Uiso 1 1 calc R U . . .
C12 C 0.4478(2) 0.3279(2) 0.5568(2) 0.0224(6) Uani 1 1 d . . . . .
H12 H 0.476871 0.276042 0.582238 0.027 Uiso 1 1 calc R U . . .
C13 C 0.4010(2) 0.2574(2) 0.7352(2) 0.0203(6) Uani 1 1 d . . . . .
C14 C 0.4781(2) 0.2076(2) 0.7793(2) 0.0246(6) Uani 1 1 d . . . . .
H14 H 0.541213 0.239295 0.803575 0.030 Uiso 1 1 calc R U . . .
C15 C 0.4626(3) 0.1109(2) 0.7877(2) 0.0290(7) Uani 1 1 d . . . . .
H15 H 0.515161 0.078634 0.817317 0.035 Uiso 1 1 calc R U . . .
C16 C 0.3702(3) 0.0635(2) 0.7523(2) 0.0314(7) Uani 1 1 d . . . . .
H16 H 0.359776 -0.000974 0.758275 0.038 Uiso 1 1 calc R U . . .
C17 C 0.2916(3) 0.1116(2) 0.7074(2) 0.0271(7) Uani 1 1 d . . . . .
H17 H 0.229180 0.078468 0.683325 0.033 Uiso 1 1 calc R U . . .
C18 C 0.3043(2) 0.2085(2) 0.6977(2) 0.0209(6) Uani 1 1 d . . . . .
C19 C 0.1952(2) 0.2583(2) 0.5212(2) 0.0231(6) Uani 1 1 d . . . . .
C20 C 0.1484(3) 0.3273(3) 0.4709(2) 0.0294(7) Uani 1 1 d . . . . .
H20 H 0.126346 0.377871 0.497917 0.035 Uiso 1 1 calc R U . . .
C21 C 0.1348(3) 0.3205(3) 0.3800(2) 0.0392(9) Uani 1 1 d . . . . .
H21 H 0.103236 0.366228 0.346098 0.047 Uiso 1 1 calc R U . . .
C22 C 0.1685(3) 0.2451(3) 0.3404(2) 0.0400(9) Uani 1 1 d . . . . .
H22 H 0.158747 0.240311 0.279634 0.048 Uiso 1 1 calc R U . . .
C23 C 0.2162(3) 0.1774(3) 0.3896(2) 0.0367(8) Uani 1 1 d . . . . .
H23 H 0.239542 0.127922 0.362010 0.044 Uiso 1 1 calc R U . . .
C24 C 0.2297(3) 0.1827(2) 0.4807(2) 0.0295(7) Uani 1 1 d . . . . .
H24 H 0.261286 0.136635 0.514153 0.035 Uiso 1 1 calc R U . . .
C25 C 0.0850(2) 0.1813(2) 0.6457(2) 0.0229(6) Uani 1 1 d . . . . .
C26 C 0.0207(3) 0.1352(2) 0.5724(2) 0.0270(7) Uani 1 1 d . . . . .
H26 H 0.035963 0.140844 0.517144 0.032 Uiso 1 1 calc R U . . .
C27 C -0.0664(3) 0.0807(2) 0.5825(3) 0.0319(7) Uani 1 1 d . . . . .
H27 H -0.109674 0.049955 0.533841 0.038 Uiso 1 1 calc R U . . .
C28 C -0.0888(3) 0.0721(2) 0.6643(3) 0.0326(8) Uani 1 1 d . . . . .
H28 H -0.147278 0.035620 0.670535 0.039 Uiso 1 1 calc R U . . .
C29 C -0.0251(3) 0.1174(2) 0.7375(3) 0.0307(7) Uani 1 1 d . . . . .
H29 H -0.040596 0.110886 0.792588 0.037 Uiso 1 1 calc R U . . .
C30 C 0.0617(3) 0.1723(2) 0.7284(2) 0.0264(7) Uani 1 1 d . . . . .
H30 H 0.104396 0.203032 0.777364 0.032 Uiso 1 1 calc R U . . .
C31 C 0.2160(2) 0.6883(2) 0.5531(2) 0.0214(6) Uani 1 1 d . . . . .
C32 C 0.2695(3) 0.7344(2) 0.4963(2) 0.0270(7) Uani 1 1 d . . . . .
H32 H 0.332405 0.767678 0.518121 0.032 Uiso 1 1 calc R U . . .
C33 C 0.2281(3) 0.7302(2) 0.4071(2) 0.0323(8) Uani 1 1 d . . . . .
H33 H 0.263029 0.761131 0.368872 0.039 Uiso 1 1 calc R U . . .
C34 C 0.1346(3) 0.6800(3) 0.3750(2) 0.0350(8) Uani 1 1 d . . . . .
H34 H 0.107035 0.677531 0.315195 0.042 Uiso 1 1 calc R U . . .
C35 C 0.0820(3) 0.6336(3) 0.4309(2) 0.0349(8) Uani 1 1 d . . . . .
H35 H 0.019651 0.599616 0.408480 0.042 Uiso 1 1 calc R U . . .
C36 C 0.1216(3) 0.6376(3) 0.5199(2) 0.0294(7) Uani 1 1 d . . . . .
H36 H 0.085874 0.606779 0.557568 0.035 Uiso 1 1 calc R U . . .
C37 C 0.3913(2) 0.7294(2) 0.70015(19) 0.0207(6) Uani 1 1 d . . . . .
C38 C 0.4625(2) 0.6733(2) 0.7447(2) 0.0230(6) Uani 1 1 d . . . . .
H38 H 0.442590 0.611953 0.756827 0.028 Uiso 1 1 calc R U . . .
C39 C 0.5635(3) 0.7097(3) 0.7707(2) 0.0294(7) Uani 1 1 d . . . . .
H39 H 0.611340 0.672691 0.800585 0.035 Uiso 1 1 calc R U . . .
C40 C 0.5931(3) 0.8013(3) 0.7521(2) 0.0333(8) Uani 1 1 d . . . . .
H40 H 0.660775 0.825442 0.769788 0.040 Uiso 1 1 calc R U . . .
C41 C 0.5224(3) 0.8571(3) 0.7075(2) 0.0335(8) Uani 1 1 d . . . . .
H41 H 0.542955 0.918017 0.694558 0.040 Uiso 1 1 calc R U . . .
C42 C 0.4213(3) 0.8221(2) 0.6821(2) 0.0274(7) Uani 1 1 d . . . . .
H42 H 0.373488 0.859860 0.653367 0.033 Uiso 1 1 calc R U . . .
C43 C 0.1907(2) 0.7627(2) 0.7215(2) 0.0201(6) Uani 1 1 d . . . . .
C44 C 0.1423(3) 0.8293(2) 0.6682(2) 0.0266(7) Uani 1 1 d . . . . .
H44 H 0.146214 0.829114 0.609386 0.032 Uiso 1 1 calc R U . . .
C45 C 0.0888(3) 0.8954(3) 0.7004(3) 0.0382(9) Uani 1 1 d . . . . .
H45 H 0.059007 0.940256 0.664093 0.046 Uiso 1 1 calc R U . . .
C46 C 0.0805(5) 0.8939(4) 0.7864(3) 0.0650(17) Uani 1 1 d . . . . .
H46 H 0.043142 0.936809 0.808452 0.078 Uiso 1 1 calc R U . . .
C47 C 0.1276(4) 0.8286(3) 0.8404(3) 0.0546(14) Uani 1 1 d . . . . .
H47 H 0.121047 0.828714 0.898610 0.066 Uiso 1 1 calc R U . . .
C48 C 0.1843(3) 0.7627(2) 0.8109(2) 0.0257(7) Uani 1 1 d . . . . .
C49 C 0.3769(3) 0.7492(2) 0.9324(2) 0.0273(7) Uani 1 1 d . . . . .
C50 C 0.4027(4) 0.8437(3) 0.9202(3) 0.0460(10) Uani 1 1 d . . . . .
H50 H 0.353744 0.880648 0.892018 0.055 Uiso 1 1 calc R U . . .
C51 C 0.5019(5) 0.8822(4) 0.9504(4) 0.0719(18) Uani 1 1 d . . . . .
H51 H 0.519824 0.944873 0.941287 0.086 Uiso 1 1 calc R U . . .
C52 C 0.5741(4) 0.8286(5) 0.9939(3) 0.0718(19) Uani 1 1 d . . . . .
H52 H 0.640191 0.855522 1.015094 0.086 Uiso 1 1 calc R U . . .
C53 C 0.5494(3) 0.7363(5) 1.0059(3) 0.0577(14) Uani 1 1 d . . . . .
H53 H 0.598606 0.700320 1.035350 0.069 Uiso 1 1 calc R U . . .
C54 C 0.4505(3) 0.6954(3) 0.9744(2) 0.0371(8) Uani 1 1 d . . . . .
H54 H 0.434164 0.631928 0.981548 0.045 Uiso 1 1 calc R U . . .
C55 C 0.1845(2) 0.6951(2) 0.9843(2) 0.0218(6) Uani 1 1 d . . . . .
C56 C 0.2209(3) 0.7507(2) 1.0605(2) 0.0242(6) Uani 1 1 d . . . . .
H56 H 0.282468 0.787782 1.067680 0.029 Uiso 1 1 calc R U . . .
C57 C 0.1646(3) 0.7506(2) 1.1266(2) 0.0284(7) Uani 1 1 d . . . . .
H57 H 0.188746 0.787443 1.177858 0.034 Uiso 1 1 calc R U . . .
C58 C 0.0732(3) 0.6957(2) 1.1152(2) 0.0287(7) Uani 1 1 d . . . . .
H58 H 0.035513 0.696273 1.158867 0.034 Uiso 1 1 calc R U . . .
C59 C 0.0366(3) 0.6394(3) 1.0394(2) 0.0291(7) Uani 1 1 d . . . . .
H59 H -0.024972 0.602342 1.032592 0.035 Uiso 1 1 calc R U . . .
C60 C 0.0920(3) 0.6388(2) 0.9738(2) 0.0265(7) Uani 1 1 d . . . . .
H60 H 0.068004 0.600998 0.923089 0.032 Uiso 1 1 calc R U . . .
Cl3 Cl 0.67118(11) 0.07172(11) 0.70021(13) 0.0789(4) Uani 1 1 d . . . . .
O7A O 0.5619(3) 0.0792(3) 0.5862(3) 0.0077(13) Uiso 0.392(8) 1 d G . P A 1
H3A H 0.594682 0.094959 0.637811 0.012 Uiso 0.392(8) 1 d G U P A 1
H7A H 0.601858 0.048078 0.563870 0.012 Uiso 0.392(8) 1 d G U P A 1
O5 O 0.1493(4) 0.0913(6) 1.1312(4) 0.126(2) Uani 1 1 d . . . . .
C61 C 0.1459(6) 0.1688(5) 1.0744(5) 0.084(2) Uani 1 1 d . . . . .
H61A H 0.211821 0.204917 1.083212 0.100 Uiso 1 1 calc R U . . .
H61B H 0.095923 0.209907 1.084906 0.100 Uiso 1 1 calc R U . . .
C62 C 0.1174(8) 0.1250(6) 0.9860(5) 0.133(4) Uani 1 1 d . . . . .
H62A H 0.043995 0.117827 0.966523 0.160 Uiso 1 1 calc R U . . .
H62B H 0.146297 0.163462 0.945184 0.160 Uiso 1 1 calc R U . . .
C63 C 0.1553(9) 0.0377(5) 0.9902(6) 0.127(4) Uani 1 1 d . . . . .
H63A H 0.101697 -0.010641 0.964206 0.152 Uiso 1 1 calc R U . . .
H63B H 0.209208 0.037216 0.957611 0.152 Uiso 1 1 calc R U . . .
C64 C 0.1918(8) 0.0200(6) 1.0755(10) 0.149(5) Uani 1 1 d . . . . .
H64A H 0.265561 0.027960 1.088751 0.178 Uiso 1 1 calc R U . . .
H64B H 0.169553 -0.043786 1.087519 0.178 Uiso 1 1 calc R U . . .
O6 O 0.3227(3) 0.9693(2) 0.5174(2) 0.0524(8) Uani 1 1 d G . . . .
H6A H 0.381813 0.997346 0.535539 0.079 Uiso 1 1 d G U . . .
H6B H 0.291389 0.966041 0.559405 0.079 Uiso 1 1 d G U . . .
O7B O 0.4852(5) 0.1064(4) 0.5566(4) 0.0570(18) Uani 0.608(8) 1 d G . P A 2
H7BA H 0.545770 0.095534 0.578732 0.086 Uiso 0.608(8) 1 d G U P A 2
H7BB H 0.448578 0.071188 0.583390 0.086 Uiso 0.608(8) 1 d G U P A 2

loop_
_atom_site_aniso_label
_atom_site_aniso_U_11
_atom_site_aniso_U_22
_atom_site_aniso_U_33
_atom_site_aniso_U_23
_atom_site_aniso_U_13
_atom_site_aniso_U_12
Yb1 0.01465(9) 0.01631(9) 0.01658(9) 0.00024(6) 0.00370(6) 0.00169(5)
Cl1 0.0266(4) 0.0258(3) 0.0217(3) 0.0053(3) 0.0043(3) 0.0004(3)
Cl2 0.0170(3) 0.0317(4) 0.0291(4) -0.0030(3) 0.0023(3) 0.0043(3)
P1 0.0154(3) 0.0200(3) 0.0165(3) 0.0005(3) 0.0033(3) 0.0029(3)
P2 0.0193(3) 0.0171(3) 0.0193(4) -0.0007(3) 0.0020(3) 0.0019(3)
P3 0.0195(3) 0.0175(3) 0.0161(3) 0.0011(3) 0.0045(3) 0.0032(3)
P4 0.0237(4) 0.0203(3) 0.0160(3) 0.0002(3) 0.0046(3) 0.0068(3)
O1 0.0149(9) 0.0218(10) 0.0202(10) 0.0003(8) 0.0049(8) 0.0041(8)
O2 0.0223(10) 0.0157(9) 0.0196(10) -0.0030(8) 0.0021(8) 0.0017(8)
O3 0.0251(11) 0.0167(10) 0.0219(11) 0.0034(8) 0.0095(9) 0.0031(8)
O4 0.0266(11) 0.0188(10) 0.0197(10) -0.0038(8) 0.0014(8) 0.0055(8)
C1 0.0161(13) 0.0228(14) 0.0212(15) 0.0024(11) 0.0015(11) 0.0039(11)
C2 0.0233(15) 0.0352(17) 0.0232(16) -0.0031(13) 0.0027(12) 0.0057(13)
C3 0.0276(17) 0.0366(19) 0.0285(18) -0.0064(14) -0.0052(14) 0.0049(14)
C4 0.0194(15) 0.0307(17) 0.039(2) 0.0037(14) -0.0056(14) 0.0009(13)
C5 0.0171(14) 0.0388(18) 0.0354(19) 0.0064(15) 0.0056(13) 0.0057(13)
C6 0.0213(15) 0.0337(17) 0.0253(16) 0.0022(13) 0.0056(12) 0.0063(13)
C7 0.0161(13) 0.0240(14) 0.0192(14) 0.0003(11) 0.0031(11) -0.0007(11)
C8 0.0189(14) 0.0243(15) 0.0200(14) -0.0002(11) 0.0045(11) 0.0021(11)
C9 0.0241(15) 0.0281(16) 0.0214(15) 0.0037(12) 0.0047(12) 0.0037(12)
C10 0.0253(15) 0.0346(17) 0.0170(14) 0.0004(12) 0.0053(12) -0.0013(13)
C11 0.0243(15) 0.0280(16) 0.0232(16) -0.0048(12) 0.0093(12) -0.0009(12)
C12 0.0212(14) 0.0232(15) 0.0230(15) -0.0008(12) 0.0055(12) 0.0019(11)
C13 0.0224(14) 0.0217(14) 0.0184(14) 0.0007(11) 0.0070(11) 0.0042(11)
C14 0.0226(15) 0.0271(16) 0.0251(16) 0.0019(12) 0.0045(12) 0.0084(12)
C15 0.0303(17) 0.0280(16) 0.0306(17) 0.0053(13) 0.0061(14) 0.0131(13)
C16 0.0386(19) 0.0196(15) 0.0374(19) 0.0027(13) 0.0086(15) 0.0083(13)
C17 0.0285(16) 0.0204(15) 0.0317(17) -0.0021(13) 0.0040(14) 0.0046(12)
C18 0.0236(15) 0.0209(14) 0.0185(14) 0.0001(11) 0.0043(11) 0.0036(11)
C19 0.0218(14) 0.0240(15) 0.0212(15) -0.0021(12) 0.0015(12) -0.0020(12)
C20 0.0228(16) 0.0363(18) 0.0283(17) 0.0052(14) 0.0028(13) 0.0034(13)
C21 0.0299(18) 0.057(2) 0.0280(19) 0.0125(17) -0.0004(15) -0.0001(17)
C22 0.036(2) 0.061(3) 0.0186(16) -0.0031(16) 0.0029(14) -0.0119(18)
C23 0.042(2) 0.0374(19) 0.0291(18) -0.0133(15) 0.0130(16) -0.0128(16)
C24 0.0313(17) 0.0284(17) 0.0290(17) -0.0040(13) 0.0093(14) -0.0020(13)
C25 0.0215(14) 0.0183(14) 0.0279(16) 0.0002(12) 0.0028(12) 0.0028(11)
C26 0.0259(16) 0.0221(15) 0.0310(17) 0.0001(12) 0.0013(13) 0.0025(12)
C27 0.0267(17) 0.0212(15) 0.044(2) 0.0006(14) -0.0004(15) -0.0001(13)
C28 0.0237(16) 0.0196(15) 0.055(2) 0.0016(15) 0.0109(15) 0.0003(12)
C29 0.0360(18) 0.0211(15) 0.039(2) 0.0024(13) 0.0172(15) 0.0049(13)
C30 0.0280(16) 0.0200(14) 0.0312(17) -0.0003(12) 0.0063(13) 0.0027(12)
C31 0.0254(15) 0.0208(14) 0.0183(14) 0.0001(11) 0.0044(12) 0.0052(11)
C32 0.0373(18) 0.0221(15) 0.0230(16) 0.0023(12) 0.0097(14) 0.0022(13)
C33 0.054(2) 0.0255(16) 0.0216(16) 0.0044(13) 0.0139(15) 0.0099(15)
C34 0.049(2) 0.0371(19) 0.0189(16) -0.0019(14) 0.0013(15) 0.0168(16)
C35 0.0313(18) 0.044(2) 0.0257(18) -0.0073(15) -0.0027(14) 0.0058(15)
C36 0.0265(16) 0.0371(18) 0.0248(17) 0.0000(14) 0.0052(13) 0.0040(14)
C37 0.0219(14) 0.0227(14) 0.0179(14) -0.0022(11) 0.0058(11) 0.0010(11)
C38 0.0245(15) 0.0264(15) 0.0188(14) -0.0014(12) 0.0067(12) 0.0013(12)
C39 0.0266(16) 0.0418(19) 0.0191(15) -0.0013(13) 0.0033(13) 0.0038(14)
C40 0.0264(17) 0.043(2) 0.0277(18) -0.0089(15) 0.0058(14) -0.0084(15)
C41 0.0370(19) 0.0276(17) 0.0348(19) -0.0065(14) 0.0106(15) -0.0083(14)
C42 0.0320(17) 0.0216(15) 0.0285(17) -0.0016(12) 0.0066(14) 0.0018(13)
C43 0.0190(14) 0.0216(14) 0.0196(14) -0.0004(11) 0.0032(11) 0.0030(11)
C44 0.0328(17) 0.0268(16) 0.0218(15) 0.0046(12) 0.0062(13) 0.0098(13)
C45 0.054(2) 0.0367(19) 0.0309(19) 0.0119(15) 0.0131(17) 0.0268(18)
C46 0.105(4) 0.070(3) 0.042(2) 0.020(2) 0.037(3) 0.070(3)
C47 0.092(4) 0.058(3) 0.030(2) 0.0165(19) 0.029(2) 0.056(3)
C48 0.0306(16) 0.0290(16) 0.0211(15) 0.0042(12) 0.0084(13) 0.0134(13)
C49 0.0308(17) 0.0316(17) 0.0200(15) -0.0048(13) 0.0093(13) -0.0010(13)
C50 0.062(3) 0.036(2) 0.039(2) -0.0045(17) 0.019(2) -0.0118(19)
C51 0.084(4) 0.068(3) 0.058(3) -0.018(3) 0.029(3) -0.047(3)
C52 0.050(3) 0.117(5) 0.042(3) -0.029(3) 0.020(2) -0.046(3)
C53 0.028(2) 0.110(4) 0.032(2) -0.013(2) 0.0045(16) -0.002(2)
C54 0.0273(18) 0.054(2) 0.0297(18) -0.0016(16) 0.0059(14) 0.0047(16)
C55 0.0250(15) 0.0236(14) 0.0182(14) 0.0025(11) 0.0049(12) 0.0089(12)
C56 0.0302(16) 0.0235(15) 0.0200(15) 0.0009(12) 0.0068(12) 0.0045(12)
C57 0.0383(18) 0.0300(16) 0.0188(15) 0.0019(12) 0.0077(13) 0.0088(14)
C58 0.0318(17) 0.0357(18) 0.0229(16) 0.0050(13) 0.0124(13) 0.0104(14)
C59 0.0254(16) 0.0357(18) 0.0272(17) 0.0010(14) 0.0073(13) 0.0037(13)
C60 0.0262(16) 0.0324(17) 0.0203(15) -0.0036(12) 0.0036(12) 0.0047(13)
Cl3 0.0603(8) 0.0681(8) 0.1125(13) -0.0048(8) 0.0354(8) -0.0096(6)
O5 0.084(4) 0.220(8) 0.077(3) 0.042(4) 0.026(3) 0.007(4)
C61 0.090(5) 0.064(4) 0.091(5) -0.007(3) -0.002(4) 0.027(3)
C62 0.164(9) 0.113(6) 0.074(5) 0.046(4) -0.056(5) -0.073(6)
C63 0.230(12) 0.062(4) 0.086(5) -0.037(4) 0.063(7) -0.051(6)
C64 0.112(7) 0.077(5) 0.281(16) 0.086(8) 0.078(9) 0.033(5)
O6 0.0471(17) 0.0266(14) 0.071(2) 0.0031(14) -0.0173(15) 0.0054(12)
O7B 0.075(4) 0.034(3) 0.062(4) -0.007(2) 0.005(3) 0.024(3)

loop_
_atom_type_symbol
_atom_type_description
_atom_type_scat_dispersion_real
_atom_type_scat_dispersion_imag
_atom_type_scat_source
C C 0.0181 0.0091 'International Tables Vol C Tables 4.2.6.8 and 6.1.1.4'
H H 0.0000 0.0000 'International Tables Vol C Tables 4.2.6.8 and 6.1.1.4'
Cl Cl 0.3639 0.7018 'International Tables Vol C Tables 4.2.6.8 and 6.1.1.4'
O O 0.0492 0.0322 'International Tables Vol C Tables 4.2.6.8 and 6.1.1.4'
P P 0.2955 0.4335 'International Tables Vol C Tables 4.2.6.8 and 6.1.1.4'
Yb Yb -7.2108 4.4329 'International Tables Vol C Tables 4.2.6.8 and 6.1.1.4'

loop_
_geom_angle_atom_site_label_1
_geom_angle_atom_site_label_2
_geom_angle_atom_site_label_3
_geom_angle
_geom_angle_site_symmetry_1
_geom_angle_site_symmetry_3
_geom_angle_publ_flag
Cl1 Yb1 Cl2 97.35(3) . . ?
O1 Yb1 Cl1 91.45(6) . . ?
O1 Yb1 Cl2 169.74(6) . . ?
O2 Yb1 Cl1 94.04(6) . . ?
O2 Yb1 Cl2 95.87(6) . . ?
O2 Yb1 O1 78.18(8) . . ?
O3 Yb1 Cl1 166.98(6) . . ?
O3 Yb1 Cl2 91.15(6) . . ?
O3 Yb1 O1 81.14(7) . . ?
O3 Yb1 O2 94.89(8) . . ?
O3 Yb1 O4 76.47(8) . . ?
O4 Yb1 Cl1 93.58(6) . . ?
O4 Yb1 Cl2 90.22(6) . . ?
O4 Yb1 O1 94.51(8) . . ?
O4 Yb1 O2 169.56(8) . . ?
O1 P1 C1 106.16(13) . . ?
O1 P1 C7 114.55(13) . . ?
O1 P1 C13 112.95(13) . . ?
C1 P1 C13 110.55(14) . . ?
C7 P1 C1 108.22(14) . . ?
C7 P1 C13 104.38(14) . . ?
O2 P2 C18 113.06(13) . . ?
O2 P2 C19 111.13(14) . . ?
O2 P2 C25 110.14(13) . . ?
C19 P2 C18 110.97(14) . . ?
C19 P2 C25 105.38(15) . . ?
C25 P2 C18 105.75(14) . . ?
O3 P3 C31 107.23(13) . . ?
O3 P3 C37 112.54(14) . . ?
O3 P3 C43 112.86(13) . . ?
C31 P3 C37 110.74(15) . . ?
C31 P3 C43 107.52(14) . . ?
C37 P3 C43 105.88(14) . . ?
O4 P4 C48 116.35(14) . . ?
O4 P4 C49 109.05(15) . . ?
O4 P4 C55 109.41(14) . . ?
C49 P4 C48 106.85(16) . . ?
C55 P4 C48 106.05(14) . . ?
C55 P4 C49 108.90(15) . . ?
P1 O1 Yb1 144.14(13) . . ?
P2 O2 Yb1 151.73(13) . . ?
P3 O3 Yb1 156.09(13) . . ?
P4 O4 Yb1 150.58(14) . . ?
C2 C1 P1 117.5(2) . . ?
C6 C1 P1 123.0(2) . . ?
C6 C1 C2 119.3(3) . . ?
C1 C2 H2 119.8 . . ?
C3 C2 C1 120.4(3) . . ?
C3 C2 H2 119.8 . . ?
C2 C3 H3 120.1 . . ?
C2 C3 C4 119.9(3) . . ?
C4 C3 H3 120.1 . . ?
C3 C4 H4 119.9 . . ?
C5 C4 C3 120.2(3) . . ?
C5 C4 H4 119.9 . . ?
C4 C5 H5 119.8 . . ?
C4 C5 C6 120.4(3) . . ?
C6 C5 H5 119.8 . . ?
C1 C6 H6 120.1 . . ?
C5 C6 C1 119.8(3) . . ?
C5 C6 H6 120.1 . . ?
C8 C7 P1 119.9(2) . . ?
C12 C7 P1 119.9(2) . . ?
C12 C7 C8 120.2(3) . . ?
C7 C8 H8 120.2 . . ?
C9 C8 C7 119.6(3) . . ?
C9 C8 H8 120.2 . . ?
C8 C9 H9 119.9 . . ?
C10 C9 C8 120.2(3) . . ?
C10 C9 H9 119.9 . . ?
C9 C10 H10 119.9 . . ?
C9 C10 C11 120.3(3) . . ?
C11 C10 H10 119.9 . . ?
C10 C11 H11 120.0 . . ?
C12 C11 C10 120.1(3) . . ?
C12 C11 H11 120.0 . . ?
C7 C12 H12 120.2 . . ?
C11 C12 C7 119.7(3) . . ?
C11 C12 H12 120.2 . . ?
C14 C13 P1 117.4(2) . . ?
C14 C13 C18 119.3(3) . . ?
C18 C13 P1 123.2(2) . . ?
C13 C14 H14 119.4 . . ?
C13 C14 C15 121.2(3) . . ?
C15 C14 H14 119.4 . . ?
C14 C15 H15 120.0 . . ?
C16 C15 C14 120.0(3) . . ?
C16 C15 H15 120.0 . . ?
C15 C16 H16 119.9 . . ?
C15 C16 C17 120.1(3) . . ?
C17 C16 H16 119.9 . . ?
C16 C17 H17 119.2 . . ?
C16 C17 C18 121.5(3) . . ?
C18 C17 H17 119.2 . . ?
C13 C18 P2 126.3(2) . . ?
C17 C18 P2 115.8(2) . . ?
C17 C18 C13 117.9(3) . . ?
C20 C19 P2 118.4(3) . . ?
C20 C19 C24 120.2(3) . . ?
C24 C19 P2 120.8(3) . . ?
C19 C20 H20 120.0 . . ?
C21 C20 C19 119.9(4) . . ?
C21 C20 H20 120.0 . . ?
C20 C21 H21 120.2 . . ?
C22 C21 C20 119.6(4) . . ?
C22 C21 H21 120.2 . . ?
C21 C22 H22 119.5 . . ?
C23 C22 C21 121.0(3) . . ?
C23 C22 H22 119.5 . . ?
C22 C23 H23 119.9 . . ?
C22 C23 C24 120.2(4) . . ?
C24 C23 H23 119.9 . . ?
C19 C24 H24 120.4 . . ?
C23 C24 C19 119.2(3) . . ?
C23 C24 H24 120.4 . . ?
C26 C25 P2 121.8(3) . . ?
C26 C25 C30 119.9(3) . . ?
C30 C25 P2 118.2(2) . . ?
C25 C26 H26 120.2 . . ?
C27 C26 C25 119.6(3) . . ?
C27 C26 H26 120.2 . . ?
C26 C27 H27 119.9 . . ?
C28 C27 C26 120.2(3) . . ?
C28 C27 H27 119.9 . . ?
C27 C28 H28 119.7 . . ?
C27 C28 C29 120.7(3) . . ?
C29 C28 H28 119.7 . . ?
C28 C29 H29 120.1 . . ?
C30 C29 C28 119.9(3) . . ?
C30 C29 H29 120.1 . . ?
C25 C30 H30 120.1 . . ?
C29 C30 C25 119.8(3) . . ?
C29 C30 H30 120.1 . . ?
C32 C31 P3 125.0(3) . . ?
C32 C31 C36 120.0(3) . . ?
C36 C31 P3 115.0(2) . . ?
C31 C32 H32 120.2 . . ?
C33 C32 C31 119.5(3) . . ?
C33 C32 H32 120.2 . . ?
C32 C33 H33 120.0 . . ?
C34 C33 C32 119.9(3) . . ?
C34 C33 H33 120.0 . . ?
C33 C34 H34 119.6 . . ?
C35 C34 C33 120.7(3) . . ?
C35 C34 H34 119.6 . . ?
C34 C35 H35 119.9 . . ?
C34 C35 C36 120.2(4) . . ?
C36 C35 H35 119.9 . . ?
C31 C36 H36 120.2 . . ?
C35 C36 C31 119.7(3) . . ?
C35 C36 H36 120.2 . . ?
C38 C37 P3 119.7(2) . . ?
C38 C37 C42 120.3(3) . . ?
C42 C37 P3 120.0(2) . . ?
C37 C38 H38 120.2 . . ?
C39 C38 C37 119.5(3) . . ?
C39 C38 H38 120.2 . . ?
C38 C39 H39 120.0 . . ?
C38 C39 C40 120.1(3) . . ?
C40 C39 H39 120.0 . . ?
C39 C40 H40 119.8 . . ?
C41 C40 C39 120.5(3) . . ?
C41 C40 H40 119.8 . . ?
C40 C41 H41 120.0 . . ?
C42 C41 C40 120.1(3) . . ?
C42 C41 H41 120.0 . . ?
C37 C42 H42 120.2 . . ?
C41 C42 C37 119.6(3) . . ?
C41 C42 H42 120.2 . . ?
C44 C43 P3 115.8(2) . . ?
C44 C43 C48 119.0(3) . . ?
C48 C43 P3 125.2(2) . . ?
C43 C44 H44 119.0 . . ?
C45 C44 C43 122.0(3) . . ?
C45 C44 H44 119.0 . . ?
C44 C45 H45 120.5 . . ?
C46 C45 C44 119.0(3) . . ?
C46 C45 H45 120.5 . . ?
C45 C46 H46 120.0 . . ?
C45 C46 C47 120.0(4) . . ?
C47 C46 H46 120.0 . . ?
C46 C47 H47 118.8 . . ?
C46 C47 C48 122.5(4) . . ?
C48 C47 H47 118.8 . . ?
C43 C48 P4 127.2(2) . . ?
C47 C48 P4 115.1(3) . . ?
C47 C48 C43 117.5(3) . . ?
C50 C49 P4 123.4(3) . . ?
C54 C49 P4 117.0(3) . . ?
C54 C49 C50 119.6(4) . . ?
C49 C50 H50 120.3 . . ?
C51 C50 C49 119.4(5) . . ?
C51 C50 H50 120.3 . . ?
C50 C51 H51 119.7 . . ?
C52 C51 C50 120.6(5) . . ?
C52 C51 H51 119.7 . . ?
C51 C52 H52 119.9 . . ?
C53 C52 C51 120.3(4) . . ?
C53 C52 H52 119.9 . . ?
C52 C53 H53 119.9 . . ?
C52 C53 C54 120.2(5) . . ?
C54 C53 H53 119.9 . . ?
C49 C54 C53 120.0(4) . . ?
C49 C54 H54 120.0 . . ?
C53 C54 H54 120.0 . . ?
C56 C55 P4 122.8(3) . . ?
C56 C55 C60 120.1(3) . . ?
C60 C55 P4 117.0(2) . . ?
C55 C56 H56 120.1 . . ?
C55 C56 C57 119.7(3) . . ?
C57 C56 H56 120.1 . . ?
C56 C57 H57 120.1 . . ?
C58 C57 C56 119.7(3) . . ?
C58 C57 H57 120.1 . . ?
C57 C58 H58 119.6 . . ?
C57 C58 C59 120.9(3) . . ?
C59 C58 H58 119.6 . . ?
C58 C59 H59 120.1 . . ?
C60 C59 C58 119.8(3) . . ?
C60 C59 H59 120.1 . . ?
C55 C60 H60 120.1 . . ?
C59 C60 C55 119.8(3) . . ?
C59 C60 H60 120.1 . . ?
H3A O7A H7A 104.5 . . ?
C61 O5 C64 99.1(5) . . ?
O5 C61 H61A 110.9 . . ?
O5 C61 H61B 110.9 . . ?
O5 C61 C62 104.5(6) . . ?
H61A C61 H61B 108.9 . . ?
C62 C61 H61A 110.9 . . ?
C62 C61 H61B 110.9 . . ?
C61 C62 H62A 110.4 . . ?
C61 C62 H62B 110.4 . . ?
H62A C62 H62B 108.6 . . ?
C63 C62 C61 106.8(6) . . ?
C63 C62 H62A 110.4 . . ?
C63 C62 H62B 110.4 . . ?
C62 C63 H63A 109.9 . . ?
C62 C63 H63B 109.9 . . ?
H63A C63 H63B 108.3 . . ?
C64 C63 C62 109.1(7) . . ?
C64 C63 H63A 109.9 . . ?
C64 C63 H63B 109.9 . . ?
O5 C64 H64A 110.4 . . ?
O5 C64 H64B 110.4 . . ?
C63 C64 O5 106.5(7) . . ?
C63 C64 H64A 110.4 . . ?
C63 C64 H64B 110.4 . . ?
H64A C64 H64B 108.6 . . ?
H6A O6 H6B 109.5 . . ?
H7BA O7B H7BB 104.5 . . ?

loop_
_geom_bond_atom_site_label_1
_geom_bond_atom_site_label_2
_geom_bond_distance
_geom_bond_site_symmetry_2
_geom_bond_publ_flag
Yb1 Cl1 2.5520(7) . ?
Yb1 Cl2 2.5541(7) . ?
Yb1 O1 2.223(2) . ?
Yb1 O2 2.220(2) . ?
Yb1 O3 2.200(2) . ?
Yb1 O4 2.206(2) . ?
P1 O1 1.507(2) . ?
P1 C1 1.801(3) . ?
P1 C7 1.790(3) . ?
P1 C13 1.816(3) . ?
P2 O2 1.509(2) . ?
P2 C18 1.823(3) . ?
P2 C19 1.793(3) . ?
P2 C25 1.805(3) . ?
P3 O3 1.498(2) . ?
P3 C31 1.788(3) . ?
P3 C37 1.789(3) . ?
P3 C43 1.814(3) . ?
P4 O4 1.502(2) . ?
P4 C48 1.829(3) . ?
P4 C49 1.797(4) . ?
P4 C55 1.795(3) . ?
C1 C2 1.397(4) . ?
C1 C6 1.397(4) . ?
C2 H2 0.9300 . ?
C2 C3 1.385(5) . ?
C3 H3 0.9300 . ?
C3 C4 1.386(5) . ?
C4 H4 0.9300 . ?
C4 C5 1.379(5) . ?
C5 H5 0.9300 . ?
C5 C6 1.391(5) . ?
C6 H6 0.9300 . ?
C7 C8 1.399(4) . ?
C7 C12 1.398(4) . ?
C8 H8 0.9300 . ?
C8 C9 1.387(4) . ?
C9 H9 0.9300 . ?
C9 C10 1.384(5) . ?
C10 H10 0.9300 . ?
C10 C11 1.396(5) . ?
C11 H11 0.9300 . ?
C11 C12 1.384(4) . ?
C12 H12 0.9300 . ?
C13 C14 1.390(4) . ?
C13 C18 1.428(4) . ?
C14 H14 0.9300 . ?
C14 C15 1.393(5) . ?
C15 H15 0.9300 . ?
C15 C16 1.366(5) . ?
C16 H16 0.9300 . ?
C16 C17 1.395(5) . ?
C17 H17 0.9300 . ?
C17 C18 1.396(4) . ?
C19 C20 1.392(5) . ?
C19 C24 1.401(5) . ?
C20 H20 0.9300 . ?
C20 C21 1.390(5) . ?
C21 H21 0.9300 . ?
C21 C22 1.386(6) . ?
C22 H22 0.9300 . ?
C22 C23 1.374(6) . ?
C23 H23 0.9300 . ?
C23 C24 1.395(5) . ?
C24 H24 0.9300 . ?
C25 C26 1.396(5) . ?
C25 C30 1.397(5) . ?
C26 H26 0.9300 . ?
C26 C27 1.390(5) . ?
C27 H27 0.9300 . ?
C27 C28 1.376(6) . ?
C28 H28 0.9300 . ?
C28 C29 1.387(5) . ?
C29 H29 0.9300 . ?
C29 C30 1.385(5) . ?
C30 H30 0.9300 . ?
C31 C32 1.395(4) . ?
C31 C36 1.401(5) . ?
C32 H32 0.9300 . ?
C32 C33 1.387(5) . ?
C33 H33 0.9300 . ?
C33 C34 1.385(6) . ?
C34 H34 0.9300 . ?
C34 C35 1.379(6) . ?
C35 H35 0.9300 . ?
C35 C36 1.379(5) . ?
C36 H36 0.9300 . ?
C37 C38 1.395(4) . ?
C37 C42 1.404(4) . ?
C38 H38 0.9300 . ?
C38 C39 1.388(5) . ?
C39 H39 0.9300 . ?
C39 C40 1.391(5) . ?
C40 H40 0.9300 . ?
C40 C41 1.387(6) . ?
C41 H41 0.9300 . ?
C41 C42 1.384(5) . ?
C42 H42 0.9300 . ?
C43 C44 1.398(4) . ?
C43 C48 1.414(4) . ?
C44 H44 0.9300 . ?
C44 C45 1.384(5) . ?
C45 H45 0.9300 . ?
C45 C46 1.370(6) . ?
C46 H46 0.9300 . ?
C46 C47 1.384(6) . ?
C47 H47 0.9300 . ?
C47 C48 1.393(5) . ?
C49 C50 1.393(5) . ?
C49 C54 1.380(5) . ?
C50 H50 0.9300 . ?
C50 C51 1.383(7) . ?
C51 H51 0.9300 . ?
C51 C52 1.374(10) . ?
C52 H52 0.9300 . ?
C52 C53 1.359(9) . ?
C53 H53 0.9300 . ?
C53 C54 1.393(6) . ?
C54 H54 0.9300 . ?
C55 C56 1.388(4) . ?
C55 C60 1.401(5) . ?
C56 H56 0.9300 . ?
C56 C57 1.400(4) . ?
C57 H57 0.9300 . ?
C57 C58 1.379(5) . ?
C58 H58 0.9300 . ?
C58 C59 1.390(5) . ?
C59 H59 0.9300 . ?
C59 C60 1.385(5) . ?
C60 H60 0.9300 . ?
Cl3 H3A 1.3382 . ?
O7A H3A 0.8497 . ?
O7A H7A 0.8500 . ?
O5 C61 1.434(9) . ?
O5 C64 1.545(13) . ?
C61 H61A 0.9700 . ?
C61 H61B 0.9700 . ?
C61 C62 1.462(10) . ?
C62 H62A 0.9700 . ?
C62 H62B 0.9700 . ?
C62 C63 1.389(13) . ?
C63 H63A 0.9700 . ?
C63 H63B 0.9700 . ?
C63 C64 1.360(14) . ?
C64 H64A 0.9700 . ?
C64 H64B 0.9700 . ?
O6 H6A 0.8494 . ?
O6 H6B 0.8497 . ?
O7B H7BA 0.8500 . ?
O7B H7BB 0.8499 . ?

loop_
_geom_torsion_atom_site_label_1
_geom_torsion_atom_site_label_2
_geom_torsion_atom_site_label_3
_geom_torsion_atom_site_label_4
_geom_torsion
_geom_torsion_site_symmetry_1
_geom_torsion_site_symmetry_2
_geom_torsion_site_symmetry_3
_geom_torsion_site_symmetry_4
_geom_torsion_publ_flag
P1 C1 C2 C3 -174.0(3) . . . . ?
P1 C1 C6 C5 172.3(3) . . . . ?
P1 C7 C8 C9 -179.3(2) . . . . ?
P1 C7 C12 C11 -179.6(2) . . . . ?
P1 C13 C14 C15 -177.5(3) . . . . ?
P1 C13 C18 P2 -1.8(4) . . . . ?
P1 C13 C18 C17 177.4(2) . . . . ?
P2 C19 C20 C21 -170.7(3) . . . . ?
P2 C19 C24 C23 171.0(3) . . . . ?
P2 C25 C26 C27 -175.4(2) . . . . ?
P2 C25 C30 C29 175.8(2) . . . . ?
P3 C31 C32 C33 178.0(3) . . . . ?
P3 C31 C36 C35 -177.8(3) . . . . ?
P3 C37 C38 C39 -178.4(2) . . . . ?
P3 C37 C42 C41 179.2(3) . . . . ?
P3 C43 C44 C45 -178.1(3) . . . . ?
P3 C43 C48 P4 4.9(5) . . . . ?
P3 C43 C48 C47 179.7(4) . . . . ?
P4 C49 C50 C51 -179.9(3) . . . . ?
P4 C49 C54 C53 -178.7(3) . . . . ?
P4 C55 C56 C57 179.5(2) . . . . ?
P4 C55 C60 C59 -179.2(3) . . . . ?
O1 P1 C1 C2 19.9(3) . . . . ?
O1 P1 C1 C6 -153.6(3) . . . . ?
O1 P1 C7 C8 16.5(3) . . . . ?
O1 P1 C7 C12 -163.6(2) . . . . ?
O1 P1 C13 C14 -118.3(2) . . . . ?
O1 P1 C13 C18 64.5(3) . . . . ?
O2 P2 C18 C13 -35.9(3) . . . . ?
O2 P2 C18 C17 144.9(2) . . . . ?
O2 P2 C19 C20 -25.0(3) . . . . ?
O2 P2 C19 C24 163.5(3) . . . . ?
O2 P2 C25 C26 118.9(3) . . . . ?
O2 P2 C25 C30 -56.7(3) . . . . ?
O3 P3 C31 C32 -132.9(3) . . . . ?
O3 P3 C31 C36 44.6(3) . . . . ?
O3 P3 C37 C38 -2.6(3) . . . . ?
O3 P3 C37 C42 179.4(2) . . . . ?
O3 P3 C43 C44 -136.2(2) . . . . ?
O3 P3 C43 C48 45.5(3) . . . . ?
O4 P4 C48 C43 -40.8(4) . . . . ?
O4 P4 C48 C47 144.3(3) . . . . ?
O4 P4 C49 C50 146.8(3) . . . . ?
O4 P4 C49 C54 -33.0(3) . . . . ?
O4 P4 C55 C56 130.8(3) . . . . ?
O4 P4 C55 C60 -49.3(3) . . . . ?
C1 P1 O1 Yb1 -176.0(2) . . . . ?
C1 P1 C7 C8 -101.7(3) . . . . ?
C1 P1 C7 C12 78.2(3) . . . . ?
C1 P1 C13 C14 0.5(3) . . . . ?
C1 P1 C13 C18 -176.7(2) . . . . ?
C1 C2 C3 C4 1.2(5) . . . . ?
C2 C1 C6 C5 -1.1(5) . . . . ?
C2 C3 C4 C5 -0.9(5) . . . . ?
C3 C4 C5 C6 -0.4(5) . . . . ?
C4 C5 C6 C1 1.4(5) . . . . ?
C6 C1 C2 C3 -0.2(5) . . . . ?
C7 P1 O1 Yb1 64.7(2) . . . . ?
C7 P1 C1 C2 143.4(3) . . . . ?
C7 P1 C1 C6 -30.2(3) . . . . ?
C7 P1 C13 C14 116.7(2) . . . . ?
C7 P1 C13 C18 -60.6(3) . . . . ?
C7 C8 C9 C10 -1.1(5) . . . . ?
C8 C7 C12 C11 0.2(4) . . . . ?
C8 C9 C10 C11 0.4(5) . . . . ?
C9 C10 C11 C12 0.7(5) . . . . ?
C10 C11 C12 C7 -1.0(5) . . . . ?
C12 C7 C8 C9 0.8(4) . . . . ?
C13 P1 O1 Yb1 -54.7(3) . . . . ?
C13 P1 C1 C2 -102.9(3) . . . . ?
C13 P1 C1 C6 83.5(3) . . . . ?
C13 P1 C7 C8 140.6(2) . . . . ?
C13 P1 C7 C12 -39.6(3) . . . . ?
C13 C14 C15 C16 -0.1(5) . . . . ?
C14 C13 C18 P2 -179.0(2) . . . . ?
C14 C13 C18 C17 0.2(4) . . . . ?
C14 C15 C16 C17 0.4(5) . . . . ?
C15 C16 C17 C18 -0.4(5) . . . . ?
C16 C17 C18 P2 179.4(3) . . . . ?
C16 C17 C18 C13 0.1(5) . . . . ?
C18 P2 O2 Yb1 -25.5(3) . . . . ?
C18 P2 C19 C20 -151.8(3) . . . . ?
C18 P2 C19 C24 36.8(3) . . . . ?
C18 P2 C25 C26 -118.6(3) . . . . ?
C18 P2 C25 C30 65.8(3) . . . . ?
C18 C13 C14 C15 -0.2(5) . . . . ?
C19 P2 O2 Yb1 -151.0(3) . . . . ?
C19 P2 C18 C13 89.7(3) . . . . ?
C19 P2 C18 C17 -89.4(3) . . . . ?
C19 P2 C25 C26 -1.1(3) . . . . ?
C19 P2 C25 C30 -176.6(2) . . . . ?
C19 C20 C21 C22 -0.4(5) . . . . ?
C20 C19 C24 C23 -0.3(5) . . . . ?
C20 C21 C22 C23 -0.7(6) . . . . ?
C21 C22 C23 C24 1.2(6) . . . . ?
C22 C23 C24 C19 -0.7(5) . . . . ?
C24 C19 C20 C21 0.9(5) . . . . ?
C25 P2 O2 Yb1 92.6(3) . . . . ?
C25 P2 C18 C13 -156.5(3) . . . . ?
C25 P2 C18 C17 24.4(3) . . . . ?
C25 P2 C19 C20 94.2(3) . . . . ?
C25 P2 C19 C24 -77.3(3) . . . . ?
C25 C26 C27 C28 -0.2(5) . . . . ?
C26 C25 C30 C29 0.2(5) . . . . ?
C26 C27 C28 C29 -0.1(5) . . . . ?
C27 C28 C29 C30 0.4(5) . . . . ?
C28 C29 C30 C25 -0.4(5) . . . . ?
C30 C25 C26 C27 0.1(5) . . . . ?
C31 P3 O3 Yb1 -149.3(3) . . . . ?
C31 P3 C37 C38 -122.6(2) . . . . ?
C31 P3 C37 C42 59.4(3) . . . . ?
C31 P3 C43 C44 -18.2(3) . . . . ?
C31 P3 C43 C48 163.5(3) . . . . ?
C31 C32 C33 C34 -0.4(5) . . . . ?
C32 C31 C36 C35 -0.1(5) . . . . ?
C32 C33 C34 C35 -0.2(5) . . . . ?
C33 C34 C35 C36 0.7(6) . . . . ?
C34 C35 C36 C31 -0.6(5) . . . . ?
C36 C31 C32 C33 0.6(5) . . . . ?
C37 P3 O3 Yb1 88.7(3) . . . . ?
C37 P3 C31 C32 -9.8(3) . . . . ?
C37 P3 C31 C36 167.8(2) . . . . ?
C37 P3 C43 C44 100.3(3) . . . . ?
C37 P3 C43 C48 -78.0(3) . . . . ?
C37 C38 C39 C40 -0.2(5) . . . . ?
C38 C37 C42 C41 1.1(5) . . . . ?
C38 C39 C40 C41 -0.1(5) . . . . ?
C39 C40 C41 C42 0.9(5) . . . . ?
C40 C41 C42 C37 -1.4(5) . . . . ?
C42 C37 C38 C39 -0.3(5) . . . . ?
C43 P3 O3 Yb1 -31.1(4) . . . . ?
C43 P3 C31 C32 105.5(3) . . . . ?
C43 P3 C31 C36 -77.0(3) . . . . ?
C43 P3 C37 C38 121.2(3) . . . . ?
C43 P3 C37 C42 -56.9(3) . . . . ?
C43 C44 C45 C46 -2.0(7) . . . . ?
C44 C43 C48 P4 -173.3(3) . . . . ?
C44 C43 C48 C47 1.4(5) . . . . ?
C44 C45 C46 C47 1.8(9) . . . . ?
C45 C46 C47 C48 0.0(10) . . . . ?
C46 C47 C48 P4 173.8(5) . . . . ?
C46 C47 C48 C43 -1.6(8) . . . . ?
C48 P4 O4 Yb1 -13.2(3) . . . . ?
C48 P4 C49 C50 20.3(3) . . . . ?
C48 P4 C49 C54 -159.6(3) . . . . ?
C48 P4 C55 C56 -103.0(3) . . . . ?
C48 P4 C55 C60 76.9(3) . . . . ?
C48 C43 C44 C45 0.3(5) . . . . ?
C49 P4 O4 Yb1 -134.1(3) . . . . ?
C49 P4 C48 C43 81.2(3) . . . . ?
C49 P4 C48 C47 -93.7(4) . . . . ?
C49 P4 C55 C56 11.7(3) . . . . ?
C49 P4 C55 C60 -168.4(2) . . . . ?
C49 C50 C51 C52 -1.5(7) . . . . ?
C50 C49 C54 C53 1.4(5) . . . . ?
C50 C51 C52 C53 1.5(8) . . . . ?
C51 C52 C53 C54 0.0(7) . . . . ?
C52 C53 C54 C49 -1.4(6) . . . . ?
C54 C49 C50 C51 0.0(6) . . . . ?
C55 P4 O4 Yb1 106.9(3) . . . . ?
C55 P4 C48 C43 -162.7(3) . . . . ?
C55 P4 C48 C47 22.4(4) . . . . ?
C55 P4 C49 C50 -93.8(3) . . . . ?
C55 P4 C49 C54 86.3(3) . . . . ?
C55 C56 C57 C58 -0.3(5) . . . . ?
C56 C55 C60 C59 0.7(5) . . . . ?
C56 C57 C58 C59 0.7(5) . . . . ?
C57 C58 C59 C60 -0.4(5) . . . . ?
C58 C59 C60 C55 -0.3(5) . . . . ?
C60 C55 C56 C57 -0.5(5) . . . . ?
O5 C61 C62 C63 -29.9(10) . . . . ?
C61 O5 C64 C63 -32.4(9) . . . . ?
C61 C62 C63 C64 8.3(12) . . . . ?
C62 C63 C64 O5 15.1(11) . . . . ?
C64 O5 C61 C62 36.2(9) . . . . ?
